data_7001525
loop_
_publ_author_name
'Contaldi, Simone'
'Di Nicola, Corrado'
'Garau, Federica'
'Karabach, Yauhen Yu.'
'Martins, Lu\'isa M. D. R. S.'
'Monari, Magda'
'Pandolfo, Luciano'
'Pettinari, Claudio'
'Pombeiro, Armando J. L.'

_publ_section_title
;
 New coordination polymers based on the triangular
 [Cu3(\m3-OH)(\m-pz)3]2+ unit and unsaturated carboxylates
;
_journal_issue 25
_journal_name_full 'Dalton Transactions'
_journal_page_first 4928
_journal_page_last 4941
_journal_paper_doi 10.1039/b823370e
_journal_year 2009
_chemical_formula_sum 'C17 H20 Cu3 N6 O5'
_chemical_formula_weight 579.01
_chemical_name_systematic
;
?
;
_space_group_IT_number 14
_symmetry_cell_setting monoclinic
_symmetry_space_group_name_Hall '-P 2ybc'
_symmetry_space_group_name_H-M 'P 1 21/c 1'
_atom_sites_solution_hydrogens geom
_atom_sites_solution_primary direct
_atom_sites_solution_secondary difmap
_audit_creation_method SHELXL-97
_cell_angle_alpha 90.00
_cell_angle_beta 95.3660(10)
_cell_angle_gamma 90.00
_cell_formula_units_Z 4
_cell_length_a 10.0069(5)
_cell_length_b 11.7324(6)
_cell_length_c 17.9975(8)
_cell_measurement_reflns_used 5107
_cell_measurement_temperature 298(2)
_cell_measurement_theta_max 26.31
_cell_measurement_theta_min 2.27
_cell_volume 2103.74(18)
_computing_cell_refinement 'Bruker SMART'
_computing_data_collection 'Bruker SMART'
_computing_data_reduction 'Bruker SAINT+'
_computing_molecular_graphics 'SCHAKAL-99 (Keller 1999)'
_computing_publication_material 'SHELXL-97 (Sheldrick, 1997)'
_computing_structure_refinement 'SHELXL-97 (Sheldrick, 1997)'
_computing_structure_solution 'SIR-97 (Giacovazzo, 1997)'
_diffrn_ambient_temperature 298(2)
_diffrn_measured_fraction_theta_full 0.994
_diffrn_measured_fraction_theta_max 0.994
_diffrn_measurement_device_type 'Bruker SMART Apex II CCD'
_diffrn_measurement_method 'phi and omega scans'
_diffrn_radiation_monochromator graphite
_diffrn_radiation_source 'fine-focus sealed tube'
_diffrn_radiation_type MoK\a
_diffrn_radiation_wavelength 0.71073
_diffrn_reflns_av_R_equivalents 0.0259
_diffrn_reflns_av_sigmaI/netI 0.0277
_diffrn_reflns_limit_h_max 12
_diffrn_reflns_limit_h_min -12
_diffrn_reflns_limit_k_max 15
_diffrn_reflns_limit_k_min -15
_diffrn_reflns_limit_l_max 23
_diffrn_reflns_limit_l_min -22
_diffrn_reflns_number 17658
_diffrn_reflns_theta_full 27.50
_diffrn_reflns_theta_max 27.50
_diffrn_reflns_theta_min 2.07
_exptl_absorpt_coefficient_mu 3.048
_exptl_absorpt_correction_T_max 0.58
_exptl_absorpt_correction_T_min 0.47
_exptl_absorpt_correction_type empirical
_exptl_absorpt_process_details SADABS
_exptl_crystal_colour blue
_exptl_crystal_density_diffrn 1.828
_exptl_crystal_density_method 'not measured'
_exptl_crystal_description platelet
_exptl_crystal_F_000 1164
_exptl_crystal_size_max 0.25
_exptl_crystal_size_mid 0.20
_exptl_crystal_size_min 0.18
_refine_diff_density_max 0.299
_refine_diff_density_min -0.276
_refine_diff_density_rms 0.061
_refine_ls_extinction_method none
_refine_ls_goodness_of_fit_ref 1.076
_refine_ls_hydrogen_treatment mixed
_refine_ls_matrix_type full
_refine_ls_number_parameters 285
_refine_ls_number_reflns 4798
_refine_ls_number_restraints 1
_refine_ls_restrained_S_all 1.077
_refine_ls_R_factor_all 0.0366
_refine_ls_R_factor_gt 0.0255
_refine_ls_shift/su_max 0.004
_refine_ls_shift/su_mean 0.000
_refine_ls_structure_factor_coef Fsqd
_refine_ls_weighting_details 'calc w=1/[\s^2^(Fo^2^)+(0.0379P)^2^+0.0000P] where P=(Fo^2^+2Fc^2^)/3'
_refine_ls_weighting_scheme calc
_refine_ls_wR_factor_gt 0.0669
_refine_ls_wR_factor_ref 0.0697
_reflns_number_gt 3775
_reflns_number_total 4798
_reflns_threshold_expression >2\s(I)
_cod_data_source_file b823370e.txt
_cod_data_source_block compd3
_cod_depositor_comments
;
The following automatic conversions were performed:
'_symmetry_cell_setting' value 'Monoclinic' changed to 'monoclinic'
according to '/home/saulius/struct/CIF-dictionaries/cif_core.dic'
dictionary named 'cif_core.dic' version 2.4.1 from 2010-06-29.

Automatic conversion script
Id: cif_fix_enum 1527 2010-12-29 10:47:43Z saulius 
;
_cod_original_sg_symbol_H-M P2(1)/c
_cod_database_code 7001525

loop_
_symmetry_equiv_pos_as_xyz
'x, y, z'
'-x, y+1/2, -z+1/2'
'-x, -y, -z'
'x, -y-1/2, z-1/2'

loop_
_atom_site_label
_atom_site_type_symbol
_atom_site_fract_x
_atom_site_fract_y
_atom_site_fract_z
_atom_site_U_iso_or_equiv
_atom_site_adp_type
_atom_site_occupancy
_atom_site_symmetry_multiplicity
_atom_site_calc_flag
_atom_site_refinement_flags
_atom_site_disorder_assembly
_atom_site_disorder_group
Cu2 Cu 0.64299(3) 0.86511(2) 1.029054(15) 0.03468(8) Uani 1 1 d . . .
Cu3 Cu 0.89377(3) 1.02348(2) 1.110361(14) 0.03556(8) Uani 1 1 d . . .
Cu1 Cu 0.79302(3) 1.06418(2) 0.927538(14) 0.03607(8) Uani 1 1 d . . .
N3 N 0.69230(18) 0.85765(16) 1.13604(10) 0.0400(4) Uani 1 1 d . . .
N6 N 0.95152(18) 1.14096(15) 0.97611(10) 0.0357(4) Uani 1 1 d . . .
N5 N 0.98431(19) 1.13066(15) 1.05092(11) 0.0381(4) Uani 1 1 d . . .
N4 N 0.79058(18) 0.92546(17) 1.16945(10) 0.0405(5) Uani 1 1 d . . .
N1 N 0.64308(19) 0.97253(17) 0.88394(10) 0.0390(4) Uani 1 1 d . . .
N2 N 0.58636(18) 0.89078(16) 0.92444(11) 0.0384(4) Uani 1 1 d . . .
C1 C 0.5780(2) 0.9743(2) 0.81580(13) 0.0450(6) Uani 1 1 d . . .
H1 H 0.5971 1.0230 0.7774 0.054 Uiso 1 1 calc R . .
C4 C 0.6408(3) 0.7984(2) 1.18991(14) 0.0500(6) Uani 1 1 d . . .
H4 H 0.5715 0.7457 1.1822 0.060 Uiso 1 1 calc R . .
C3 C 0.4875(2) 0.8422(2) 0.87967(13) 0.0425(6) Uani 1 1 d . . .
H3 H 0.4334 0.7828 0.8935 0.051 Uiso 1 1 calc R . .
C9 C 1.0311(2) 1.21989(19) 0.95020(14) 0.0419(5) Uani 1 1 d . . .
H9 H 1.0290 1.2429 0.9007 0.050 Uiso 1 1 calc R . .
C7 C 1.0843(2) 1.2043(2) 1.07042(14) 0.0449(6) Uani 1 1 d . . .
H7 H 1.1249 1.2143 1.1186 0.054 Uiso 1 1 calc R . .
C2 C 0.4778(2) 0.8927(2) 0.81080(13) 0.0461(6) Uani 1 1 d . . .
H2 H 0.4174 0.8759 0.7698 0.055 Uiso 1 1 calc R . .
C8 C 1.1176(2) 1.2625(2) 1.00850(15) 0.0478(6) Uani 1 1 d . . .
H8 H 1.1833 1.3181 1.0062 0.057 Uiso 1 1 calc R . .
C5 C 0.7046(3) 0.8263(2) 1.25789(14) 0.0520(7) Uani 1 1 d . . .
H5 H 0.6880 0.7974 1.3043 0.062 Uiso 1 1 calc R . .
C6 C 0.7973(2) 0.9052(2) 1.24280(14) 0.0502(6) Uani 1 1 d . . .
H6 H 0.8570 0.9403 1.2784 0.060 Uiso 1 1 calc R . .
C14 C 0.4349(2) 0.71140(19) 1.04508(12) 0.0368(5) Uani 1 1 d . . .
O3 O 0.96679(16) 0.96338(15) 0.80519(9) 0.0480(4) Uani 1 1 d . . .
C10 C 0.8885(2) 1.0437(2) 0.78433(13) 0.0415(6) Uani 1 1 d . . .
C11 C 0.8543(2) 1.0596(2) 0.70215(14) 0.0506(6) Uani 1 1 d . . .
C12 C 0.8058(3) 1.1657(3) 0.67674(17) 0.0823(11) Uani 1 1 d . . .
H12A H 0.7847 1.1780 0.6260 0.099 Uiso 1 1 calc R . .
H12B H 0.7946 1.2240 0.7106 0.099 Uiso 1 1 calc R . .
C13 C 0.8744(4) 0.9666(3) 0.65493(17) 0.0819(10) Uani 1 1 d . . .
H13A H 0.8221 0.9028 0.6689 0.123 Uiso 1 1 calc R . .
H13B H 0.9677 0.9462 0.6595 0.123 Uiso 1 1 calc R . .
H13C H 0.8470 0.9873 0.6042 0.123 Uiso 1 1 calc R . .
O4 O 0.55824(15) 0.71556(13) 1.03317(9) 0.0423(4) Uani 1 1 d . . .
C15 C 0.3855(2) 0.6008(2) 1.07318(14) 0.0444(6) Uani 1 1 d . . .
C17 C 0.4776(3) 0.5168(2) 1.09738(17) 0.0657(8) Uani 1 1 d . . .
H17A H 0.4479 0.4487 1.1165 0.079 Uiso 1 1 calc R . .
H17B H 0.5688 0.5288 1.0944 0.079 Uiso 1 1 calc R . .
C16 C 0.2456(3) 0.5873(3) 1.0763(2) 0.0908(12) Uani 1 1 d . . .
H16A H 0.2262 0.5089 1.0863 0.136 Uiso 1 1 calc R . .
H16B H 0.1992 0.6093 1.0294 0.136 Uiso 1 1 calc R . .
H16C H 0.2165 0.6344 1.1153 0.136 Uiso 1 1 calc R . .
O1 O 0.74916(15) 1.00959(13) 1.02808(8) 0.0329(3) Uani 1 1 d D . .
H111 H 0.703(2) 1.0639(16) 1.0342(13) 0.040 Uiso 1 1 d D . .
O2 O 0.83697(17) 1.11160(15) 0.82740(9) 0.0462(4) Uani 1 1 d . . .
O5 O 0.35679(17) 0.79280(15) 1.03455(11) 0.0558(5) Uani 1 1 d . . .

loop_
_atom_site_aniso_label
_atom_site_aniso_U_11
_atom_site_aniso_U_22
_atom_site_aniso_U_33
_atom_site_aniso_U_23
_atom_site_aniso_U_13
_atom_site_aniso_U_12
Cu2 0.03005(15) 0.03777(16) 0.03563(15) 0.00016(11) -0.00004(11) -0.00248(11)
Cu3 0.03015(15) 0.04139(17) 0.03424(15) -0.00047(12) -0.00183(11) -0.00141(11)
Cu1 0.03413(16) 0.03951(17) 0.03378(15) 0.00195(12) -0.00101(11) -0.00411(11)
N3 0.0351(10) 0.0455(12) 0.0392(11) 0.0032(9) 0.0022(8) -0.0046(9)
N6 0.0308(9) 0.0385(11) 0.0374(10) 0.0000(8) 0.0013(8) -0.0007(8)
N5 0.0336(10) 0.0383(11) 0.0417(11) -0.0030(8) 0.0001(8) -0.0027(8)
N4 0.0330(10) 0.0546(13) 0.0334(10) 0.0017(9) 0.0001(8) -0.0008(9)
N1 0.0363(10) 0.0447(12) 0.0351(10) 0.0017(9) -0.0020(8) -0.0007(9)
N2 0.0324(10) 0.0427(11) 0.0396(10) -0.0024(8) 0.0002(8) -0.0038(8)
C1 0.0394(13) 0.0559(16) 0.0383(13) 0.0021(11) -0.0042(10) 0.0020(11)
C4 0.0470(15) 0.0567(17) 0.0462(15) 0.0083(12) 0.0042(11) -0.0064(12)
C3 0.0327(12) 0.0498(15) 0.0442(13) -0.0084(11) -0.0008(10) -0.0058(10)
C9 0.0367(12) 0.0369(13) 0.0522(14) 0.0055(11) 0.0051(11) -0.0006(10)
C7 0.0363(13) 0.0445(14) 0.0525(15) -0.0096(11) -0.0031(11) -0.0055(10)
C2 0.0360(13) 0.0608(16) 0.0402(14) -0.0090(12) -0.0035(10) -0.0008(11)
C8 0.0371(13) 0.0397(14) 0.0668(17) -0.0010(12) 0.0063(12) -0.0058(11)
C5 0.0473(15) 0.0708(18) 0.0378(14) 0.0128(13) 0.0031(11) -0.0008(13)
C6 0.0394(14) 0.0736(19) 0.0369(13) 0.0025(12) 0.0004(10) 0.0000(13)
C14 0.0381(13) 0.0362(12) 0.0361(12) -0.0039(10) 0.0031(9) -0.0020(10)
O3 0.0412(9) 0.0563(11) 0.0437(10) -0.0006(8) -0.0101(8) -0.0030(8)
C10 0.0295(12) 0.0541(16) 0.0399(13) 0.0022(11) -0.0016(10) -0.0102(11)
C11 0.0363(13) 0.0757(19) 0.0389(13) 0.0015(13) -0.0006(10) 0.0001(13)
C12 0.098(3) 0.103(3) 0.0441(17) 0.0184(17) -0.0003(16) 0.035(2)
C13 0.081(2) 0.110(3) 0.0511(19) -0.0184(18) -0.0108(16) 0.009(2)
O4 0.0332(9) 0.0406(9) 0.0533(10) 0.0017(7) 0.0039(7) -0.0033(7)
C15 0.0455(14) 0.0378(13) 0.0509(14) 0.0000(11) 0.0097(11) -0.0033(11)
C17 0.073(2) 0.0440(16) 0.082(2) 0.0157(15) 0.0176(17) 0.0000(14)
C16 0.065(2) 0.070(2) 0.139(4) 0.022(2) 0.018(2) -0.0135(17)
O1 0.0296(8) 0.0339(8) 0.0346(8) -0.0003(6) -0.0008(6) 0.0020(6)
O2 0.0505(10) 0.0518(11) 0.0365(9) 0.0023(8) 0.0057(8) -0.0036(8)
O5 0.0508(11) 0.0444(10) 0.0747(13) 0.0110(9) 0.0196(9) 0.0135(8)

loop_
_atom_type_symbol
_atom_type_description
_atom_type_scat_dispersion_real
_atom_type_scat_dispersion_imag
_atom_type_scat_source
C C 0.0033 0.0016 'International Tables Vol C Tables 4.2.6.8 and 6.1.1.4'
H H 0.0000 0.0000 'International Tables Vol C Tables 4.2.6.8 and 6.1.1.4'
N N 0.0061 0.0033 'International Tables Vol C Tables 4.2.6.8 and 6.1.1.4'
O O 0.0106 0.0060 'International Tables Vol C Tables 4.2.6.8 and 6.1.1.4'
Cu Cu 0.3201 1.2651 'International Tables Vol C Tables 4.2.6.8 and 6.1.1.4'

loop_
_geom_angle_atom_site_label_1
_geom_angle_atom_site_label_2
_geom_angle_atom_site_label_3
_geom_angle
_geom_angle_site_symmetry_1
_geom_angle_site_symmetry_3
_geom_angle_publ_flag
N2 Cu2 N3 173.17(8) . . ?
N2 Cu2 O4 95.04(7) . . ?
N3 Cu2 O4 89.59(7) . . ?
N2 Cu2 O1 88.11(7) . . ?
N3 Cu2 O1 87.77(7) . . ?
O4 Cu2 O1 173.65(6) . . ?
N2 Cu2 C14 92.73(7) . . ?
N3 Cu2 C14 89.50(7) . . ?
O4 Cu2 C14 23.72(6) . . ?
O1 Cu2 C14 161.86(6) . . ?
N2 Cu2 N4 152.79(7) . . ?
N3 Cu2 N4 23.73(7) . . ?
O4 Cu2 N4 112.01(6) . . ?
O1 Cu2 N4 64.68(6) . . ?
C14 Cu2 N4 113.13(6) . . ?
N2 Cu2 N1 23.42(7) . . ?
N3 Cu2 N1 152.87(7) . . ?
O4 Cu2 N1 117.47(6) . . ?
O1 Cu2 N1 65.11(6) . . ?
C14 Cu2 N1 115.92(6) . . ?
N4 Cu2 N1 129.58(6) . . ?
N2 Cu2 C8 91.50(8) . 3_777 ?
N3 Cu2 C8 93.87(8) . 3_777 ?
O4 Cu2 C8 85.28(6) . 3_777 ?
O1 Cu2 C8 89.13(7) . 3_777 ?
C14 Cu2 C8 108.96(7) . 3_777 ?
N4 Cu2 C8 88.01(6) . 3_777 ?
N1 Cu2 C8 86.89(7) . 3_777 ?
N2 Cu2 Cu3 118.52(6) . . ?
N3 Cu2 Cu3 58.78(6) . . ?
O4 Cu2 Cu3 142.42(5) . . ?
O1 Cu2 Cu3 32.52(4) . . ?
C14 Cu2 Cu3 148.20(4) . . ?
N4 Cu2 Cu3 35.08(4) . . ?
N1 Cu2 Cu3 95.11(4) . . ?
C8 Cu2 Cu3 77.91(5) 3_777 . ?
N2 Cu2 Cu1 58.33(6) . . ?
N3 Cu2 Cu1 118.63(6) . . ?
O4 Cu2 Cu1 148.49(5) . . ?
O1 Cu2 Cu1 32.01(4) . . ?
C14 Cu2 Cu1 150.57(5) . . ?
N4 Cu2 Cu1 94.95(4) . . ?
N1 Cu2 Cu1 34.93(4) . . ?
C8 Cu2 Cu1 79.46(5) 3_777 . ?
Cu3 Cu2 Cu1 60.193(8) . . ?
N4 Cu3 N5 175.08(8) . . ?
N4 Cu3 O3 89.91(7) . 3_777 ?
N5 Cu3 O3 92.37(8) . 3_777 ?
N4 Cu3 O1 88.38(7) . . ?
N5 Cu3 O1 89.27(7) . . ?
O3 Cu3 O1 178.03(7) 3_777 . ?
N4 Cu3 Cu2 59.49(5) . . ?
N5 Cu3 Cu2 119.39(6) . . ?
O3 Cu3 Cu2 145.93(5) 3_777 . ?
O1 Cu3 Cu2 32.96(4) . . ?
N4 Cu3 Cu1 119.59(5) . . ?
N5 Cu3 Cu1 58.80(6) . . ?
O3 Cu3 Cu1 149.76(5) 3_777 . ?
O1 Cu3 Cu1 32.12(4) . . ?
Cu2 Cu3 Cu1 60.675(8) . . ?
N4 Cu3 Cu1 118.50(6) . 3_777 ?
N5 Cu3 Cu1 66.42(6) . 3_777 ?
O3 Cu3 Cu1 65.31(5) 3_777 3_777 ?
O1 Cu3 Cu1 116.42(5) . 3_777 ?
Cu2 Cu3 Cu1 114.115(10) . 3_777 ?
Cu1 Cu3 Cu1 92.504(9) . 3_777 ?
N1 Cu1 N6 173.82(8) . . ?
N1 Cu1 O2 90.96(7) . . ?
N6 Cu1 O2 92.16(7) . . ?
N1 Cu1 O1 87.82(7) . . ?
N6 Cu1 O1 88.88(7) . . ?
O2 Cu1 O1 177.75(7) . . ?
N1 Cu1 O5 91.28(8) . 3_677 ?
N6 Cu1 O5 93.04(7) . 3_677 ?
O2 Cu1 O5 105.18(7) . 3_677 ?
O1 Cu1 O5 76.75(6) . 3_677 ?
N1 Cu1 C10 84.24(7) . . ?
N6 Cu1 C10 96.72(7) . . ?
O2 Cu1 C10 22.10(7) . . ?
O1 Cu1 C10 155.72(7) . . ?
O5 Cu1 C10 126.22(7) 3_677 . ?
N1 Cu1 N2 23.69(6) . . ?
N6 Cu1 N2 151.48(7) . . ?
O2 Cu1 N2 113.56(6) . . ?
O1 Cu1 N2 65.00(6) . . ?
O5 Cu1 N2 91.88(6) 3_677 . ?
C10 Cu1 N2 102.88(6) . . ?
N1 Cu1 N5 152.18(7) . . ?
N6 Cu1 N5 23.79(6) . . ?
O2 Cu1 N5 115.83(6) . . ?
O1 Cu1 N5 65.14(6) . . ?
O5 Cu1 N5 88.82(6) 3_677 . ?
C10 Cu1 N5 117.62(6) . . ?
N2 Cu1 N5 128.49(5) . . ?
N1 Cu1 Cu3 117.48(6) . . ?
N6 Cu1 Cu3 58.36(5) . . ?
O2 Cu1 Cu3 148.83(5) . . ?
O1 Cu1 Cu3 31.62(4) . . ?
O5 Cu1 Cu3 87.67(5) 3_677 . ?
C10 Cu1 Cu3 140.83(5) . . ?
N2 Cu1 Cu3 93.83(4) . . ?
N5 Cu1 Cu3 34.72(4) . . ?
N1 Cu1 Cu2 58.38(6) . . ?
N6 Cu1 Cu2 117.14(5) . . ?
O2 Cu1 Cu2 146.22(5) . . ?
O1 Cu1 Cu2 31.93(4) . . ?
O5 Cu1 Cu2 90.49(4) 3_677 . ?
C10 Cu1 Cu2 129.21(5) . . ?
N2 Cu1 Cu2 34.70(4) . . ?
N5 Cu1 Cu2 93.80(4) . . ?
Cu3 Cu1 Cu2 59.132(8) . . ?
N1 Cu1 Cu3 115.97(6) . 3_777 ?
N6 Cu1 Cu3 60.60(5) . 3_777 ?
O2 Cu1 Cu3 67.48(5) . 3_777 ?
O1 Cu1 Cu3 111.40(4) . 3_777 ?
O5 Cu1 Cu3 151.24(5) 3_677 3_777 ?
C10 Cu1 Cu3 53.34(5) . 3_777 ?
N2 Cu1 Cu3 116.73(4) . 3_777 ?
N5 Cu1 Cu3 71.50(4) . 3_777 ?
Cu3 Cu1 Cu3 87.496(9) . 3_777 ?
Cu2 Cu1 Cu3 111.025(10) . 3_777 ?
C4 N3 N4 107.18(19) . . ?
C4 N3 Cu2 131.55(17) . . ?
N4 N3 Cu2 121.16(14) . . ?
C9 N6 N5 108.12(18) . . ?
C9 N6 Cu1 130.44(16) . . ?
N5 N6 Cu1 120.75(14) . . ?
C7 N5 N6 107.83(18) . . ?
C7 N5 Cu3 130.59(17) . . ?
N6 N5 Cu3 121.58(14) . . ?
C7 N5 Cu1 142.68(16) . . ?
N6 N5 Cu1 35.46(9) . . ?
Cu3 N5 Cu1 86.49(6) . . ?
C6 N4 N3 107.5(2) . . ?
C6 N4 Cu3 132.04(18) . . ?
N3 N4 Cu3 120.45(14) . . ?
C6 N4 Cu2 142.53(17) . . ?
N3 N4 Cu2 35.11(10) . . ?
Cu3 N4 Cu2 85.43(6) . . ?
C1 N1 N2 108.12(19) . . ?
C1 N1 Cu1 130.74(17) . . ?
N2 N1 Cu1 121.13(14) . . ?
C1 N1 Cu2 142.51(16) . . ?
N2 N1 Cu2 34.49(9) . . ?
Cu1 N1 Cu2 86.69(6) . . ?
C3 N2 N1 107.39(19) . . ?
C3 N2 Cu2 130.44(17) . . ?
N1 N2 Cu2 122.09(14) . . ?
C3 N2 Cu1 142.56(16) . . ?
N1 N2 Cu1 35.17(9) . . ?
Cu2 N2 Cu1 86.97(6) . . ?
N1 C1 C2 109.7(2) . . ?
N3 C4 C5 110.3(2) . . ?
N2 C3 C2 110.2(2) . . ?
N6 C9 C8 109.6(2) . . ?
N5 C7 C8 109.8(2) . . ?
C3 C2 C1 104.5(2) . . ?
C7 C8 C9 104.6(2) . . ?
C7 C8 Cu2 101.33(16) . 3_777 ?
C9 C8 Cu2 96.08(15) . 3_777 ?
C6 C5 C4 104.8(2) . . ?
N4 C6 C5 110.3(2) . . ?
O5 C14 O4 123.6(2) . . ?
O5 C14 C15 119.9(2) . . ?
O4 C14 C15 116.6(2) . . ?
O5 C14 Cu2 87.26(13) . . ?
O4 C14 Cu2 38.12(10) . . ?
C15 C14 Cu2 150.52(16) . . ?
C10 O3 Cu3 123.17(16) . 3_777 ?
O2 C10 O3 124.8(2) . . ?
O2 C10 C11 117.5(2) . . ?
O3 C10 C11 117.7(2) . . ?
O2 C10 Cu1 36.28(11) . . ?
O3 C10 Cu1 92.60(14) . . ?
C11 C10 Cu1 145.10(17) . . ?
C12 C11 C13 123.9(3) . . ?
C12 C11 C10 118.3(3) . . ?
C13 C11 C10 117.8(3) . . ?
C14 O4 Cu2 118.16(14) . . ?
C17 C15 C16 122.4(3) . . ?
C17 C15 C14 119.4(2) . . ?
C16 C15 C14 118.1(2) . . ?
Cu3 O1 Cu2 114.52(7) . . ?
Cu3 O1 Cu1 116.26(7) . . ?
Cu2 O1 Cu1 116.06(7) . . ?
C10 O2 Cu1 121.62(16) . . ?
C14 O5 Cu1 154.37(16) . 3_677 ?

loop_
_geom_bond_atom_site_label_1
_geom_bond_atom_site_label_2
_geom_bond_distance
_geom_bond_site_symmetry_2
_geom_bond_publ_flag
Cu2 N2 1.9384(19) . ?
Cu2 N3 1.9444(19) . ?
Cu2 O4 1.9532(16) . ?
Cu2 O1 2.0016(16) . ?
Cu2 C14 2.790(2) . ?
Cu2 N4 2.8930(18) . ?
Cu2 N1 2.9000(19) . ?
Cu2 C8 2.957(2) 3_777 ?
Cu2 Cu3 3.3474(4) . ?
Cu2 Cu1 3.4000(4) . ?
Cu3 N4 1.930(2) . ?
Cu3 N5 1.9308(19) . ?
Cu3 O3 1.9707(16) 3_777 ?
Cu3 O1 1.9781(14) . ?
Cu3 Cu1 3.3838(4) . ?
Cu3 Cu1 3.4273(4) 3_777 ?
Cu1 N1 1.9501(19) . ?
Cu1 N6 1.9576(18) . ?
Cu1 O2 1.9746(16) . ?
Cu1 O1 2.0064(15) . ?
Cu1 O5 2.3916(17) 3_677 ?
Cu1 C10 2.841(2) . ?
Cu1 N2 2.8978(19) . ?
Cu1 N5 2.8997(18) . ?
Cu1 Cu3 3.4273(4) 3_777 ?
N3 C4 1.335(3) . ?
N3 N4 1.361(3) . ?
N6 C9 1.333(3) . ?
N6 N5 1.361(3) . ?
N5 C7 1.343(3) . ?
N4 C6 1.337(3) . ?
N1 C1 1.334(3) . ?
N1 N2 1.360(3) . ?
N2 C3 1.343(3) . ?
C1 C2 1.383(3) . ?
C4 C5 1.365(3) . ?
C3 C2 1.369(3) . ?
C9 C8 1.389(3) . ?
C7 C8 1.374(4) . ?
C8 Cu2 2.957(2) 3_777 ?
C5 C6 1.357(4) . ?
C14 O5 1.238(3) . ?
C14 O4 1.273(2) . ?
C14 C15 1.493(3) . ?
O3 C10 1.260(3) . ?
O3 Cu3 1.9707(16) 3_777 ?
C10 O2 1.255(3) . ?
C10 C11 1.498(3) . ?
C11 C12 1.398(4) . ?
C11 C13 1.409(4) . ?
C15 C17 1.391(4) . ?
C15 C16 1.416(4) . ?
O5 Cu1 2.3916(17) 3_677 ?
